data_2231656
loop_
_publ_author_name
'Mereiter, Kurt'

_publ_section_title
;
 A 1:1 co-crystal of the herbicide triflusulfuron-methyl and its
 degradation product triazine amine
;
_journal_coeditor_code PK2336
_journal_issue 9
_journal_name_full 'Acta Crystallographica Section E'
_journal_page_first o2321
_journal_page_last o2322
_journal_paper_doi 10.1107/S1600536811031631
_journal_volume 67
_journal_year 2011
_chemical_formula_iupac 'C7 H10 F3 N5 O, C17 H19 F3 N6 O6 S'
_chemical_formula_moiety 'C7 H10 F3 N5 O, C17 H19 F3 N6 O6 S'
_chemical_formula_sum 'C24 H29 F6 N11 O7 S'
_chemical_formula_weight 729.64
_chemical_name_common
;
triflusulfuron-methyl--triazine amine (1/1)
;
_chemical_name_systematic
;
methyl
2-{[4-dimethylamino-6-(2,2,2-trifluoroethoxy)-1,3,5-triazin-2-
yl]carbamoylsulfamoyl}-3-methylbenzoate--
2-amino-4-dimethylamino-6-(2,2,2-trifluoroethoxy)-1,3,5-triazine (1/1)
;
_space_group_IT_number 14
_symmetry_cell_setting monoclinic
_symmetry_space_group_name_Hall '-P 2yn'
_symmetry_space_group_name_H-M 'P 1 21/n 1'
_atom_sites_solution_hydrogens geom
_atom_sites_solution_primary direct
_atom_sites_solution_secondary difmap
_audit_creation_method SHELXL-97
_cell_angle_alpha 90.00
_cell_angle_beta 91.883(3)
_cell_angle_gamma 90.00
_cell_formula_units_Z 4
_cell_length_a 9.0388(18)
_cell_length_b 12.120(2)
_cell_length_c 27.820(5)
_cell_measurement_reflns_used 3426
_cell_measurement_temperature 100(2)
_cell_measurement_theta_max 22.44
_cell_measurement_theta_min 2.77
_cell_volume 3046.0(10)
_computing_cell_refinement 'SAINT (Bruker, 2008)'
_computing_data_collection 'APEX2 (Bruker, 2008)'
_computing_data_reduction 'SAINT, SADABS and XPREP (Bruker, 2008)'
_computing_molecular_graphics 'Mercury (Macrae <i>et al.</i>, 2006)'
_computing_publication_material 'PLATON (Spek, 2009) and publCIF (Westrip, 2010)'
_computing_structure_refinement 'SHELXL97 (Sheldrick, 2008)'
_computing_structure_solution 'SHELXS97 (Sheldrick, 2008)'
_diffrn_ambient_temperature 100(2)
_diffrn_measured_fraction_theta_full 0.992
_diffrn_measured_fraction_theta_max 0.992
_diffrn_measurement_device_type 'Bruker KAPPA APEXII CCD'
_diffrn_measurement_method '\f and \w'
_diffrn_radiation_monochromator graphite
_diffrn_radiation_source 'fine-focus sealed tube'
_diffrn_radiation_type MoK\a
_diffrn_radiation_wavelength 0.71073
_diffrn_reflns_av_R_equivalents 0.0854
_diffrn_reflns_av_sigmaI/netI 0.0608
_diffrn_reflns_limit_h_max 10
_diffrn_reflns_limit_h_min -10
_diffrn_reflns_limit_k_max 14
_diffrn_reflns_limit_k_min -14
_diffrn_reflns_limit_l_max 32
_diffrn_reflns_limit_l_min -32
_diffrn_reflns_number 29573
_diffrn_reflns_theta_full 24.85
_diffrn_reflns_theta_max 24.85
_diffrn_reflns_theta_min 2.89
_diffrn_standards_decay_% 0
_exptl_absorpt_coefficient_mu 0.207
_exptl_absorpt_correction_T_max 0.99
_exptl_absorpt_correction_T_min 0.87
_exptl_absorpt_correction_type multi-scan
_exptl_absorpt_process_details '(SADABS; Bruker, 2008)'
_exptl_crystal_colour colourless
_exptl_crystal_density_diffrn 1.591
_exptl_crystal_density_method 'not measured'
_exptl_crystal_description needle
_exptl_crystal_F_000 1504
_exptl_crystal_size_max 0.42
_exptl_crystal_size_mid 0.03
_exptl_crystal_size_min 0.03
_refine_diff_density_max 0.364
_refine_diff_density_min -0.448
_refine_ls_extinction_method none
_refine_ls_goodness_of_fit_ref 1.043
_refine_ls_hydrogen_treatment constr
_refine_ls_matrix_type full
_refine_ls_number_parameters 461
_refine_ls_number_reflns 5239
_refine_ls_number_restraints 31
_refine_ls_restrained_S_all 1.041
_refine_ls_R_factor_all 0.0979
_refine_ls_R_factor_gt 0.0587
_refine_ls_shift/su_max 0.000
_refine_ls_shift/su_mean 0.000
_refine_ls_structure_factor_coef Fsqd
_refine_ls_weighting_details 'calc w=1/[\s^2^(Fo^2^)+(0.0577P)^2^+6.8112P] where P=(Fo^2^+2Fc^2^)/3'
_refine_ls_weighting_scheme calc
_refine_ls_wR_factor_gt 0.1349
_refine_ls_wR_factor_ref 0.1523
_reflns_number_gt 3575
_reflns_number_total 5239
_reflns_threshold_expression I>2\s(I)
_cod_data_source_file pk2336.cif
_cod_data_source_block I
_cod_original_sg_symbol_H-M 'P 21/n'
_cod_database_code 2231656
_cod_database_fobs_code 2231656

loop_
_symmetry_equiv_pos_as_xyz
'x, y, z'
'-x+1/2, y+1/2, -z+1/2'
'-x, -y, -z'
'x-1/2, -y-1/2, z-1/2'

loop_
_atom_site_type_symbol
_atom_site_label
_atom_site_fract_x
_atom_site_fract_y
_atom_site_fract_z
_atom_site_U_iso_or_equiv
_atom_site_adp_type
_atom_site_calc_flag
_atom_site_refinement_flags
_atom_site_occupancy
_atom_site_symmetry_multiplicity
_atom_site_disorder_assembly
_atom_site_disorder_group
S S1 0.56559(11) 0.62819(8) 0.28174(3) 0.0203(2) Uani d . 1 1 . .
F F1 0.6128(3) 0.0664(2) 0.52691(10) 0.0370(6) Uani d . 1 1 . .
F F2 0.4339(3) 0.0220(2) 0.57256(9) 0.0375(7) Uani d . 1 1 . .
F F3 0.5905(3) 0.1477(2) 0.59451(8) 0.0375(7) Uani d . 1 1 . .
O O1 0.4429(3) 0.5738(2) 0.25762(10) 0.0264(7) Uani d . 1 1 . .
O O2 0.7026(3) 0.6337(2) 0.25783(10) 0.0255(7) Uani d . 1 1 . .
O O3 0.3005(3) 0.6299(2) 0.35343(10) 0.0281(7) Uani d . 1 1 . .
O O4 0.1280(3) 0.6875(2) 0.29946(10) 0.0309(7) Uani d . 1 1 . .
O O5 0.7345(3) 0.6836(2) 0.37178(10) 0.0247(7) Uani d . 1 1 . .
O O6 0.5061(3) 0.2805(2) 0.51957(9) 0.0231(6) Uani d . 1 1 . .
N N1 0.5902(4) 0.5577(3) 0.33139(11) 0.0212(8) Uani d . 1 1 . .
H H1N 0.5523 0.4909 0.3326 0.025 Uiso calc R 1 1 . .
N N2 0.6642(3) 0.5309(3) 0.41268(11) 0.0181(7) Uani d . 1 1 . .
H H2N 0.7253 0.5502 0.4365 0.022 Uiso calc R 1 1 . .
N N3 0.5872(3) 0.4023(3) 0.46661(11) 0.0189(7) Uani d . 1 1 . .
N N4 0.4099(3) 0.2653(3) 0.44242(11) 0.0176(7) Uani d . 1 1 . .
N N5 0.4945(3) 0.3976(3) 0.38546(11) 0.0184(7) Uani d . 1 1 . .
N N6 0.3250(4) 0.2637(3) 0.36367(11) 0.0205(7) Uani d . 1 1 . .
C C1 0.5087(4) 0.7661(3) 0.29462(13) 0.0221(9) Uani d . 1 1 . .
C C2 0.3565(4) 0.7803(3) 0.30249(13) 0.0225(9) Uani d . 1 1 . .
C C3 0.2952(5) 0.8858(4) 0.29946(14) 0.0280(10) Uani d . 1 1 . .
H H3 0.1920 0.8964 0.3031 0.034 Uiso calc R 1 1 . .
C C4 0.3865(5) 0.9744(4) 0.29105(15) 0.0317(11) Uani d . 1 1 . .
H H4 0.3453 1.0462 0.2877 0.038 Uiso calc R 1 1 . .
C C5 0.5362(5) 0.9600(4) 0.28741(14) 0.0303(11) Uani d . 1 1 . .
H H5 0.5968 1.0234 0.2842 0.036 Uiso calc R 1 1 . .
C C6 0.6036(5) 0.8560(3) 0.28827(14) 0.0238(9) Uani d . 1 1 . .
C C7 0.2625(4) 0.6893(4) 0.32031(14) 0.0239(9) Uani d . 1 1 . .
C C8 0.0305(5) 0.6065(4) 0.31996(17) 0.0349(11) Uani d . 1 1 . .
H H8A -0.0634 0.6049 0.3014 0.052 Uiso calc R 1 1 . .
H H8B 0.0119 0.6263 0.3534 0.052 Uiso calc R 1 1 . .
H H8C 0.0771 0.5336 0.3190 0.052 Uiso calc R 1 1 . .
C C9 0.7692(5) 0.8509(4) 0.28342(16) 0.0312(11) Uani d . 1 1 . .
H H9A 0.8117 0.7994 0.3072 0.047 Uiso calc R 1 1 . .
H H9B 0.8117 0.9244 0.2888 0.047 Uiso calc R 1 1 . .
H H9C 0.7919 0.8256 0.2510 0.047 Uiso calc R 1 1 . .
C C10 0.6673(4) 0.5971(3) 0.37173(14) 0.0199(9) Uani d . 1 1 . .
C C11 0.5788(4) 0.4397(3) 0.42095(13) 0.0172(8) Uani d . 1 1 . .
C C12 0.4983(4) 0.3161(3) 0.47348(13) 0.0181(9) Uani d . 1 1 . .
C C13 0.4114(4) 0.3103(3) 0.39785(13) 0.0180(8) Uani d . 1 1 . .
C C14 0.3193(5) 0.3087(4) 0.31491(15) 0.0336(11) Uani d . 1 1 . .
H H14A 0.4166 0.3010 0.3007 0.050 Uiso calc R 1 1 . .
H H14B 0.2923 0.3870 0.3160 0.050 Uiso calc R 1 1 . .
H H14C 0.2452 0.2684 0.2953 0.050 Uiso calc R 1 1 . .
C C15 0.2340(5) 0.1684(3) 0.37523(15) 0.0239(9) Uani d . 1 1 . .
H H15A 0.1771 0.1847 0.4038 0.036 Uiso calc R 1 1 . .
H H15B 0.2979 0.1044 0.3817 0.036 Uiso calc R 1 1 . .
H H15C 0.1660 0.1520 0.3480 0.036 Uiso calc R 1 1 . .
C C16 0.4144(4) 0.1905(3) 0.53311(14) 0.0213(9) Uani d . 1 1 . .
H H16A 0.3634 0.1582 0.5044 0.026 Uiso calc R 1 1 . .
H H16B 0.3386 0.2160 0.5555 0.026 Uiso calc R 1 1 . .
C C17 0.5130(5) 0.1069(3) 0.55699(15) 0.0255(10) Uani d . 1 1 . .
O O7 0.9666(3) 0.7180(2) 0.44998(10) 0.0295(7) Uani d . 1 1 A .
N N7 0.7687(4) 0.4755(3) 0.55253(12) 0.0223(8) Uani d . 1 1 . .
H H7NA 0.7109 0.4509 0.5288 0.027 Uiso d R 1 1 . .
H H7NB 0.7634 0.4465 0.5814 0.027 Uiso d R 1 1 . .
N N8 0.8653(3) 0.5975(3) 0.49936(11) 0.0189(7) Uani d . 1 1 . .
N N9 1.0539(4) 0.7211(3) 0.52842(12) 0.0231(8) Uani d . 1 1 . .
N N10 0.9501(3) 0.5909(3) 0.58237(11) 0.0203(8) Uani d . 1 1 . .
N N11 1.1295(4) 0.7147(3) 0.60813(12) 0.0265(8) Uani d . 1 1 . .
C C18 0.8641(4) 0.5565(3) 0.54471(14) 0.0168(8) Uani d . 1 1 . .
C C19 0.9634(4) 0.6784(3) 0.49539(14) 0.0197(9) Uani d . 1 1 . .
C C20 1.0409(4) 0.6737(3) 0.57225(14) 0.0218(9) Uani d . 1 1 . .
C C21 1.1218(5) 0.6725(4) 0.65693(15) 0.0350(11) Uani d . 1 1 . .
H H21A 1.0998 0.5934 0.6559 0.053 Uiso calc R 1 1 . .
H H21B 1.0434 0.7112 0.6737 0.053 Uiso calc R 1 1 . .
H H21C 1.2169 0.6845 0.6741 0.053 Uiso calc R 1 1 . .
C C22 1.2214(5) 0.8123(4) 0.60188(17) 0.0310(11) Uani d . 1 1 . .
H H22A 1.2314 0.8268 0.5675 0.046 Uiso calc R 1 1 . .
H H22B 1.3196 0.7996 0.6169 0.046 Uiso calc R 1 1 . .
H H22C 1.1751 0.8759 0.6170 0.046 Uiso calc R 1 1 . .
C C23 1.0678(5) 0.8054(4) 0.44104(18) 0.0373(12) Uani d D 1 1 . .
H H23A 1.1308 0.8188 0.4702 0.045 Uiso d R 1 1 A .
H H23B 1.1329 0.7841 0.4146 0.045 Uiso d R 1 1 . .
C C24 0.9862(6) 0.9065(5) 0.4312(2) 0.0309(14) Uani d PD 0.790(5) 1 A 1
F F4 1.0785(5) 0.9900(3) 0.42348(16) 0.0455(13) Uani d PD 0.790(5) 1 A 1
F F5 0.8890(5) 0.9023(4) 0.39341(13) 0.0451(13) Uani d PD 0.790(5) 1 A 1
F F6 0.9060(4) 0.9328(3) 0.46897(14) 0.0463(11) Uani d PD 0.790(5) 1 A 1
C C24' 1.0073(19) 0.8858(14) 0.4087(6) 0.031 Uiso d PD 0.210(5) 1 A 2
F F4' 1.089(2) 0.9758(16) 0.4046(7) 0.046 Uiso d PD 0.210(5) 1 A 2
F F5' 0.8679(19) 0.9135(19) 0.4108(7) 0.046 Uiso d PD 0.210(5) 1 A 2
F F6' 1.0249(14) 0.8267(10) 0.3691(4) 0.046 Uiso d PD 0.210(5) 1 A 2

loop_
_atom_site_aniso_label
_atom_site_aniso_U_11
_atom_site_aniso_U_22
_atom_site_aniso_U_33
_atom_site_aniso_U_12
_atom_site_aniso_U_13
_atom_site_aniso_U_23
S1 0.0215(5) 0.0214(5) 0.0180(5) 0.0006(4) -0.0005(4) 0.0022(4)
F1 0.0255(13) 0.0324(15) 0.0534(17) 0.0003(12) 0.0053(12) -0.0091(13)
F2 0.0352(15) 0.0279(14) 0.0492(16) -0.0085(12) -0.0033(12) 0.0154(12)
F3 0.0422(16) 0.0447(16) 0.0247(13) -0.0129(13) -0.0143(12) 0.0080(12)
O1 0.0283(16) 0.0277(16) 0.0228(15) -0.0022(13) -0.0050(12) -0.0015(13)
O2 0.0235(15) 0.0285(16) 0.0250(15) 0.0012(13) 0.0055(12) 0.0008(13)
O3 0.0240(15) 0.0363(17) 0.0241(16) -0.0005(14) 0.0005(13) 0.0098(14)
O4 0.0246(16) 0.0371(18) 0.0306(17) 0.0011(14) -0.0037(13) 0.0042(14)
O5 0.0268(16) 0.0226(16) 0.0246(15) -0.0058(13) -0.0023(12) 0.0034(13)
O6 0.0266(15) 0.0256(16) 0.0171(14) -0.0106(13) -0.0006(12) 0.0057(12)
N1 0.0266(19) 0.0157(17) 0.0210(18) -0.0041(15) -0.0029(15) 0.0025(14)
N2 0.0200(17) 0.0176(17) 0.0165(16) -0.0026(14) -0.0022(14) 0.0013(14)
N3 0.0203(17) 0.0190(17) 0.0174(17) -0.0013(14) -0.0002(14) 0.0038(14)
N4 0.0195(17) 0.0161(17) 0.0172(17) -0.0011(14) 0.0018(14) 0.0007(14)
N5 0.0223(18) 0.0149(17) 0.0179(17) -0.0013(14) 0.0012(14) -0.0004(14)
N6 0.0205(18) 0.0198(18) 0.0209(18) -0.0043(15) -0.0040(14) -0.0010(14)
C1 0.028(2) 0.025(2) 0.013(2) 0.0004(19) -0.0004(17) 0.0039(17)
C2 0.027(2) 0.029(2) 0.0112(19) -0.0020(19) -0.0018(17) 0.0025(17)
C3 0.034(2) 0.031(3) 0.019(2) 0.007(2) 0.0013(18) 0.0015(19)
C4 0.045(3) 0.026(2) 0.024(2) 0.013(2) 0.007(2) 0.0048(19)
C5 0.047(3) 0.023(2) 0.021(2) -0.002(2) 0.003(2) 0.0041(18)
C6 0.030(2) 0.027(2) 0.015(2) -0.0036(19) -0.0035(17) 0.0028(17)
C7 0.021(2) 0.030(2) 0.020(2) 0.0044(19) 0.0001(17) -0.0036(19)
C8 0.021(2) 0.040(3) 0.043(3) -0.006(2) 0.000(2) 0.005(2)
C9 0.034(3) 0.030(3) 0.029(2) -0.008(2) -0.003(2) 0.005(2)
C10 0.018(2) 0.022(2) 0.020(2) 0.0035(18) 0.0022(17) 0.0001(17)
C11 0.017(2) 0.017(2) 0.018(2) 0.0030(17) 0.0025(16) 0.0015(16)
C12 0.020(2) 0.020(2) 0.014(2) 0.0003(18) 0.0012(16) 0.0016(16)
C13 0.019(2) 0.017(2) 0.018(2) 0.0030(17) 0.0052(16) 0.0007(17)
C14 0.046(3) 0.034(3) 0.020(2) -0.009(2) -0.008(2) 0.003(2)
C15 0.026(2) 0.020(2) 0.026(2) -0.0012(18) 0.0015(18) -0.0030(18)
C16 0.020(2) 0.023(2) 0.021(2) -0.0070(18) 0.0007(17) 0.0032(18)
C17 0.028(2) 0.024(2) 0.024(2) -0.0104(19) -0.0005(19) 0.0041(19)
O7 0.0242(16) 0.0336(17) 0.0304(17) -0.0128(13) -0.0059(13) 0.0152(14)
N7 0.0244(18) 0.0258(19) 0.0164(17) -0.0059(16) -0.0016(14) 0.0028(15)
N8 0.0188(17) 0.0189(17) 0.0191(17) 0.0002(14) 0.0009(14) 0.0020(14)
N9 0.0217(18) 0.0203(18) 0.0269(19) -0.0009(15) -0.0048(15) 0.0023(15)
N10 0.0207(18) 0.0220(19) 0.0183(17) -0.0004(15) 0.0006(14) -0.0030(14)
N11 0.0265(19) 0.027(2) 0.0258(19) -0.0064(16) -0.0035(15) -0.0050(16)
C18 0.0152(19) 0.015(2) 0.020(2) 0.0055(16) 0.0003(16) -0.0014(16)
C19 0.018(2) 0.017(2) 0.024(2) -0.0020(17) 0.0012(17) 0.0020(17)
C20 0.020(2) 0.021(2) 0.023(2) 0.0029(18) 0.0002(18) -0.0043(18)
C21 0.040(3) 0.039(3) 0.026(2) -0.009(2) -0.005(2) -0.005(2)
C22 0.027(2) 0.024(2) 0.041(3) -0.006(2) -0.008(2) -0.006(2)
C23 0.030(3) 0.037(3) 0.044(3) -0.014(2) -0.004(2) 0.016(2)
C24 0.028(3) 0.026(3) 0.038(4) -0.012(3) -0.006(3) 0.009(3)
F4 0.039(2) 0.027(2) 0.071(3) -0.0163(18) 0.002(2) 0.017(2)
F5 0.051(3) 0.038(2) 0.044(3) -0.0095(19) -0.024(2) 0.017(2)
F6 0.037(2) 0.033(2) 0.069(3) -0.0029(16) 0.0150(19) -0.0078(18)

loop_
_atom_type_symbol
_atom_type_description
_atom_type_scat_dispersion_real
_atom_type_scat_dispersion_imag
_atom_type_scat_source
C C 0.0033 0.0016 'International Tables Vol C Tables 4.2.6.8 and 6.1.1.4'
H H 0.0000 0.0000 'International Tables Vol C Tables 4.2.6.8 and 6.1.1.4'
N N 0.0061 0.0033 'International Tables Vol C Tables 4.2.6.8 and 6.1.1.4'
O O 0.0106 0.0060 'International Tables Vol C Tables 4.2.6.8 and 6.1.1.4'
F F 0.0171 0.0103 'International Tables Vol C Tables 4.2.6.8 and 6.1.1.4'
S S 0.1246 0.1234 'International Tables Vol C Tables 4.2.6.8 and 6.1.1.4'

loop_
_geom_angle_atom_site_label_1
_geom_angle_atom_site_label_2
_geom_angle_atom_site_label_3
_geom_angle
O2 S1 O1 118.18(17)
O2 S1 N1 108.84(17)
O1 S1 N1 103.68(17)
O2 S1 C1 108.01(18)
O1 S1 C1 107.44(18)
N1 S1 C1 110.57(17)
C7 O4 C8 113.5(3)
C12 O6 C16 118.8(3)
C10 N1 S1 123.8(3)
C10 N1 H1N 118.1
S1 N1 H1N 118.1
C11 N2 C10 128.8(3)
C11 N2 H2N 115.6
C10 N2 H2N 115.6
C12 N3 C11 112.5(3)
C12 N4 C13 113.0(3)
C11 N5 C13 114.9(3)
C13 N6 C15 119.9(3)
C13 N6 C14 120.4(3)
C15 N6 C14 119.8(3)
C6 C1 C2 121.9(4)
C6 C1 S1 121.3(3)
C2 C1 S1 115.7(3)
C3 C2 C1 119.4(4)
C3 C2 C7 118.0(4)
C1 C2 C7 122.1(4)
C4 C3 C2 119.0(4)
C4 C3 H3 120.5
C2 C3 H3 120.5
C5 C4 C3 120.8(4)
C5 C4 H4 119.6
C3 C4 H4 119.6
C4 C5 C6 122.9(4)
C4 C5 H5 118.5
C6 C5 H5 118.5
C5 C6 C1 115.7(4)
C5 C6 C9 117.9(4)
C1 C6 C9 126.4(4)
O3 C7 O4 123.7(4)
O3 C7 C2 122.9(4)
O4 C7 C2 113.0(4)
O4 C8 H8A 109.5
O4 C8 H8B 109.5
H8A C8 H8B 109.5
O4 C8 H8C 109.5
H8A C8 H8C 109.5
H8B C8 H8C 109.5
C6 C9 H9A 109.5
C6 C9 H9B 109.5
H9A C9 H9B 109.5
C6 C9 H9C 109.5
H9A C9 H9C 109.5
H9B C9 H9C 109.5
O5 C10 N1 122.5(4)
O5 C10 N2 121.4(4)
N1 C10 N2 116.1(3)
N5 C11 N3 125.7(4)
N5 C11 N2 119.8(3)
N3 C11 N2 114.5(3)
N4 C12 N3 129.0(3)
N4 C12 O6 119.1(3)
N3 C12 O6 111.8(3)
N6 C13 N5 117.8(3)
N6 C13 N4 117.3(3)
N5 C13 N4 124.9(3)
N6 C14 H14A 109.5
N6 C14 H14B 109.5
H14A C14 H14B 109.5
N6 C14 H14C 109.5
H14A C14 H14C 109.5
H14B C14 H14C 109.5
N6 C15 H15A 109.5
N6 C15 H15B 109.5
H15A C15 H15B 109.5
N6 C15 H15C 109.5
H15A C15 H15C 109.5
H15B C15 H15C 109.5
O6 C16 C17 107.0(3)
O6 C16 H16A 110.3
C17 C16 H16A 110.3
O6 C16 H16B 110.3
C17 C16 H16B 110.3
H16A C16 H16B 108.6
F3 C17 F2 107.8(3)
F3 C17 F1 106.1(3)
F2 C17 F1 107.4(3)
F3 C17 C16 112.8(3)
F2 C17 C16 110.5(3)
F1 C17 C16 112.0(3)
C19 O7 C23 117.4(3)
C18 N7 H7NA 120.0
C18 N7 H7NB 120.0
H7NA N7 H7NB 120.0
C19 N8 C18 111.9(3)
C19 N9 C20 113.0(3)
C20 N10 C18 114.3(3)
C20 N11 C21 120.9(4)
C20 N11 C22 122.3(4)
C21 N11 C22 116.2(3)
N7 C18 N10 117.5(3)
N7 C18 N8 116.6(3)
N10 C18 N8 125.9(4)
N9 C19 N8 129.3(4)
N9 C19 O7 118.7(3)
N8 C19 O7 112.0(3)
N10 C20 N11 118.3(4)
N10 C20 N9 125.5(4)
N11 C20 N9 116.2(4)
N11 C21 H21A 109.5
N11 C21 H21B 109.5
H21A C21 H21B 109.5
N11 C21 H21C 109.5
H21A C21 H21C 109.5
H21B C21 H21C 109.5
N11 C22 H22A 109.5
N11 C22 H22B 109.5
H22A C22 H22B 109.5
N11 C22 H22C 109.5
H22A C22 H22C 109.5
H22B C22 H22C 109.5
O7 C23 C24 109.6(4)
O7 C23 H23A 109.5
C24 C23 H23A 107.0
O7 C23 H23B 109.6
C24 C23 H23B 113.0
H23A C23 H23B 108.1
C24' C23 O7 112.5(8)
C24' C23 H23A 127.2
C24' C23 H23B 86.3
F4 C24 F6 107.7(5)
F4 C24 F5 107.3(4)
F6 C24 F5 105.4(5)
F4 C24 C23 110.7(5)
F6 C24 C23 109.8(4)
F5 C24 C23 115.4(5)
F5' C24' F4' 109.3(16)
F5' C24' F6' 108.4(15)
F4' C24' F6' 106.9(14)
F5' C24' C23 120.0(17)
F4' C24' C23 114.6(16)
F6' C24' C23 95.8(12)

loop_
_geom_bond_atom_site_label_1
_geom_bond_atom_site_label_2
_geom_bond_distance
S1 O2 1.426(3)
S1 O1 1.438(3)
S1 N1 1.633(3)
S1 C1 1.789(4)
F1 C17 1.343(5)
F2 C17 1.334(5)
F3 C17 1.333(5)
O3 C7 1.211(5)
O4 C7 1.329(5)
O4 C8 1.448(5)
O5 C10 1.213(5)
O6 C12 1.353(4)
O6 C16 1.428(5)
N1 C10 1.386(5)
N1 H1N 0.8800
N2 C11 1.371(5)
N2 C10 1.395(5)
N2 H2N 0.8800
N3 C12 1.336(5)
N3 C11 1.349(5)
N4 C12 1.311(5)
N4 C13 1.355(5)
N5 C11 1.329(5)
N5 C13 1.349(5)
N6 C13 1.335(5)
N6 C15 1.461(5)
N6 C14 1.461(5)
C1 C6 1.402(6)
C1 C2 1.410(6)
C2 C3 1.394(6)
C2 C7 1.488(6)
C3 C4 1.379(6)
C3 H3 0.9500
C4 C5 1.371(6)
C4 H4 0.9500
C5 C6 1.400(6)
C5 H5 0.9500
C6 C9 1.509(6)
C8 H8A 0.9800
C8 H8B 0.9800
C8 H8C 0.9800
C9 H9A 0.9800
C9 H9B 0.9800
C9 H9C 0.9800
C14 H14A 0.9800
C14 H14B 0.9800
C14 H14C 0.9800
C15 H15A 0.9800
C15 H15B 0.9800
C15 H15C 0.9800
C16 C17 1.491(6)
C16 H16A 0.9900
C16 H16B 0.9900
O7 C19 1.353(5)
O7 C23 1.427(5)
N7 C18 1.329(5)
N7 H7NA 0.8800
N7 H7NB 0.8800
N8 C19 1.329(5)
N8 C18 1.357(5)
N9 C19 1.316(5)
N9 C20 1.356(5)
N10 C20 1.332(5)
N10 C18 1.350(5)
N11 C20 1.354(5)
N11 C21 1.454(5)
N11 C22 1.459(5)
C21 H21A 0.9800
C21 H21B 0.9800
C21 H21C 0.9800
C22 H22A 0.9800
C22 H22B 0.9800
C22 H22C 0.9800
C23 C24' 1.422(18)
C23 C24 1.451(7)
C23 H23A 0.9900
C23 H23B 0.9900
C24 F4 1.334(6)
C24 F6 1.335(7)
C24 F5 1.349(6)
C24' F5' 1.307(14)
C24' F4' 1.322(14)
C24' F6' 1.330(14)

loop_
_geom_hbond_atom_site_label_D
_geom_hbond_atom_site_label_H
_geom_hbond_atom_site_label_A
_geom_hbond_site_symmetry_A
_geom_hbond_distance_DH
_geom_hbond_distance_HA
_geom_hbond_distance_DA
_geom_hbond_angle_DHA
N1 H1N N5 . 0.88 1.94 2.620(4) 132.9
N2 H2N N8 . 0.88 2.20 3.080(4) 176.0
N7 H7NA N3 . 0.88 2.11 2.989(5) 173.5
N7 H7NB O3 3_666 0.88 2.13 2.996(4) 167.1
C5 H5 O2 2_655 0.95 2.57 3.434(5) 152.1
C8 H8A O2 1_455 0.98 2.43 3.398(5) 170.4
C9 H9A O5 . 0.98 2.40 3.210(5) 139.6
C16 H16B O5 3_666 0.99 2.47 3.373(5) 151.5

loop_
_geom_torsion_atom_site_label_1
_geom_torsion_atom_site_label_2
_geom_torsion_atom_site_label_3
_geom_torsion_atom_site_label_4
_geom_torsion
O2 S1 N1 C10 72.3(3)
O1 S1 N1 C10 -161.1(3)
C1 S1 N1 C10 -46.2(4)
O2 S1 C1 C6 -9.8(4)
O1 S1 C1 C6 -138.3(3)
N1 S1 C1 C6 109.2(3)
O2 S1 C1 C2 158.7(3)
O1 S1 C1 C2 30.2(3)
N1 S1 C1 C2 -82.3(3)
C6 C1 C2 C3 6.1(6)
S1 C1 C2 C3 -162.3(3)
C6 C1 C2 C7 -165.6(4)
S1 C1 C2 C7 26.0(5)
C1 C2 C3 C4 -3.0(6)
C7 C2 C3 C4 169.0(4)
C2 C3 C4 C5 -2.3(6)
C3 C4 C5 C6 4.9(7)
C4 C5 C6 C1 -1.9(6)
C4 C5 C6 C9 179.4(4)
C2 C1 C6 C5 -3.6(6)
S1 C1 C6 C5 164.1(3)
C2 C1 C6 C9 175.0(4)
S1 C1 C6 C9 -17.2(6)
C8 O4 C7 O3 -0.4(6)
C8 O4 C7 C2 -174.0(3)
C3 C2 C7 O3 -126.3(4)
C1 C2 C7 O3 45.5(6)
C3 C2 C7 O4 47.4(5)
C1 C2 C7 O4 -140.8(4)
S1 N1 C10 O5 -7.0(5)
S1 N1 C10 N2 173.4(3)
C11 N2 C10 O5 170.2(4)
C11 N2 C10 N1 -10.2(6)
C13 N5 C11 N3 0.3(5)
C13 N5 C11 N2 -177.9(3)
C12 N3 C11 N5 -0.7(5)
C12 N3 C11 N2 177.6(3)
C10 N2 C11 N5 6.9(6)
C10 N2 C11 N3 -171.5(4)
C13 N4 C12 N3 -0.9(6)
C13 N4 C12 O6 179.2(3)
C11 N3 C12 N4 1.1(6)
C11 N3 C12 O6 -179.1(3)
C16 O6 C12 N4 -1.8(5)
C16 O6 C12 N3 178.3(3)
C15 N6 C13 N5 179.5(3)
C14 N6 C13 N5 -1.5(5)
C15 N6 C13 N4 0.1(5)
C14 N6 C13 N4 179.1(4)
C11 N5 C13 N6 -179.5(3)
C11 N5 C13 N4 -0.2(5)
C12 N4 C13 N6 179.8(3)
C12 N4 C13 N5 0.4(5)
C12 O6 C16 C17 127.5(4)
O6 C16 C17 F3 56.6(4)
O6 C16 C17 F2 177.4(3)
O6 C16 C17 F1 -63.0(4)
C20 N10 C18 N7 -178.7(3)
C20 N10 C18 N8 0.9(5)
C19 N8 C18 N7 179.5(3)
C19 N8 C18 N10 0.0(5)
C20 N9 C19 N8 -0.4(6)
C20 N9 C19 O7 -179.4(3)
C18 N8 C19 N9 -0.2(6)
C18 N8 C19 O7 178.9(3)
C23 O7 C19 N9 -0.8(5)
C23 O7 C19 N8 -180.0(4)
C18 N10 C20 N11 179.0(3)
C18 N10 C20 N9 -1.6(6)
C21 N11 C20 N10 -2.4(6)
C22 N11 C20 N10 -173.6(4)
C21 N11 C20 N9 178.1(4)
C22 N11 C20 N9 6.9(6)
C19 N9 C20 N10 1.4(6)
C19 N9 C20 N11 -179.2(3)
C19 O7 C23 C24 -110.7(4)
O7 C23 C24 F4 179.0(4)
O7 C23 C24 F6 60.1(5)
O7 C23 C24 F5 -58.8(6)
C19 O7 C23 C24' -141.0(8)
O7 C23 C24' F5' 37.7(17)
C24 C23 C24' F5' -52.0(16)
O7 C23 C24' F4' 171.0(11)
C24 C23 C24' F4' 81.3(18)
O7 C23 C24' F6' -77.5(11)
C24 C23 C24' F6' -167(2)
